data_1004052
loop_
_publ_author_name
'Conflant, P'
'Boivin, J C'
'Thomas, D'

_publ_section_title
;
Etude structurale du conducteur anionique Bi~0.765~ Sr~0.235~ O~1.383~
;
_journal_coden_ASTM JSSCBI
_journal_name_full 'Journal of Solid State Chemistry'
_journal_page_first 192
_journal_page_last 199
_journal_paper_doi 10.1016/0022-4596(80)90493-4
_journal_volume 35
_journal_year 1980
_chemical_formula_analytical 'Bi0.765 Sr0.235 O1.383'
_chemical_formula_structural 'Bi.76 Sr.23 O1.11'
_chemical_formula_sum 'Bi0.76 O1.11 Sr0.23'
_chemical_name_systematic 'Bismuth strontium oxide (.8/.2/1.1)'
_space_group_IT_number 166
_symmetry_cell_setting trigonal
_symmetry_space_group_name_Hall '-P 3* 2'
_symmetry_space_group_name_H-M 'R -3 m :R'
_cell_angle_alpha 23.49
_cell_angle_beta 23.49
_cell_angle_gamma 23.49
_cell_formula_units_Z 3
_cell_length_a 9.75
_cell_length_b 9.75
_cell_length_c 9.75
_cell_volume 129.3
_refine_ls_R_factor_all 0.03
_cod_original_sg_symbol_H-M 'R -3 m R'
_cod_original_formula_sum 'Bi.76 O1.11 Sr.23'
_cod_database_code 1004052

loop_
_symmetry_equiv_pos_as_xyz
x,y,z
y,x,z
y,z,x
x,z,y
z,x,y
z,y,x
-x,-y,-z
-y,-x,-z
-y,-z,-x
-x,-z,-y
-z,-x,-y
-z,-y,-x

loop_
_atom_site_label
_atom_site_type_symbol
_atom_site_symmetry_multiplicity
_atom_site_Wyckoff_symbol
_atom_site_fract_x
_atom_site_fract_y
_atom_site_fract_z
_atom_site_occupancy
_atom_site_attached_hydrogens
_atom_site_calc_flag
Bi1 Bi3+ 1 a 0. 0. 0. 0.295 0 d
Sr1 Sr2+ 1 a 0. 0. 0. 0.705 0 d
Bi2 Bi3+ 2 c 0.22397(2) 0.22397(2) 0.22397(2) 1. 0 d
O1 O2- 2 c 0.29459(52) 0.29459(52) 0.29459(52) 1. 0 d
O2 O2- 2 c 0.09907(130) 0.09907(130) 0.09907(130) 0.667 0 d

loop_
_atom_type_symbol
_atom_type_oxidation_number
Bi3+ 3.000
Sr2+ 2.000
O2- -2.000
